data_2213580
loop_
_publ_author_name
'Choudhury, Somnath Ray'
'Bhattacharyya, Jhimli'
'Das, Suranjana'
'Dey, Biswajit'
'Mukhopadhyay, Subrata'
'Lu, Li-Ping'
'Zhu, Miao-Li'

_publ_section_title
;
 Bis(2-aminopyridinium)
 diaquabis(malonato-\k^2^<i>O</i>,<i>O</i>')cuprate(II)
;
_journal_coeditor_code SK3114
_journal_issue 5
_journal_name_full 'Acta Crystallographica Section E'
_journal_page_first m1331
_journal_page_last m1332
_journal_paper_doi 10.1107/S1600536807015851
_journal_volume 63
_journal_year 2007
_chemical_formula_iupac '(C5 H7 N2)2 [Cu (C3 H2 O4)2 (H2 O1)2]'
_chemical_formula_moiety '2C5 H7 N2 + , C6 H8 Cu O10 2-'
_chemical_formula_sum 'C16 H22 Cu N4 O10'
_chemical_formula_weight 493.92
_chemical_name_systematic
;
Bis(2-aminopyridinium) diaquabis(malonato-\k^2^O,O')cuprate(II)
;
_space_group_IT_number 2
_symmetry_cell_setting triclinic
_symmetry_space_group_name_Hall '-P 1'
_symmetry_space_group_name_H-M 'P -1'
_atom_sites_solution_hydrogens geom
_atom_sites_solution_primary direct
_atom_sites_solution_secondary difmap
_audit_creation_method SHELXL97
_cell_angle_alpha 96.096(2)
_cell_angle_beta 107.865(2)
_cell_angle_gamma 103.743(2)
_cell_formula_units_Z 1
_cell_length_a 7.0433(13)
_cell_length_b 7.9116(15)
_cell_length_c 9.5767(18)
_cell_measurement_reflns_used 1903
_cell_measurement_temperature 298(2)
_cell_measurement_theta_max 26.93
_cell_measurement_theta_min 3.17
_cell_volume 484.03(16)
_computing_cell_refinement 'SAINT (Bruker, 2000)'
_computing_data_collection 'SMART (Bruker, 2000)'
_computing_data_reduction SAINT
_computing_molecular_graphics 'SHELXTL/PC (Sheldrick, 1999)'
_computing_publication_material SHELXTL/PC
_computing_structure_refinement 'SHELXL97 (Sheldrick, 1997)'
_computing_structure_solution 'SHELXS97 (Sheldrick, 1997)'
_diffrn_ambient_temperature 298(2)
_diffrn_measured_fraction_theta_full 26.93
_diffrn_measured_fraction_theta_max 0.975
_diffrn_measurement_device_type 'Bruker SMART 1K CCD area-detector'
_diffrn_measurement_method \w
_diffrn_radiation_monochromator graphite
_diffrn_radiation_source 'fine-focus sealed tube'
_diffrn_radiation_type MoK\a
_diffrn_radiation_wavelength 0.71073
_diffrn_reflns_av_R_equivalents 0.0126
_diffrn_reflns_av_sigmaI/netI 0.0271
_diffrn_reflns_limit_h_max 8
_diffrn_reflns_limit_h_min -8
_diffrn_reflns_limit_k_max 9
_diffrn_reflns_limit_k_min -7
_diffrn_reflns_limit_l_max 10
_diffrn_reflns_limit_l_min -11
_diffrn_reflns_number 1987
_diffrn_reflns_theta_full 25.00
_diffrn_reflns_theta_max 25.00
_diffrn_reflns_theta_min 2.28
_diffrn_standards_number 0
_exptl_absorpt_coefficient_mu 1.194
_exptl_absorpt_correction_T_max 0.7158
_exptl_absorpt_correction_T_min 0.5866
_exptl_absorpt_correction_type multi-scan
_exptl_absorpt_process_details '(SADABS; Sheldrick, 2000)'
_exptl_crystal_colour blue
_exptl_crystal_density_diffrn 1.694
_exptl_crystal_density_method 'not measured'
_exptl_crystal_description block
_exptl_crystal_F_000 255
_exptl_crystal_size_max 0.50
_exptl_crystal_size_mid 0.40
_exptl_crystal_size_min 0.30
_refine_diff_density_max 0.210
_refine_diff_density_min -0.271
_refine_ls_extinction_method none
_refine_ls_goodness_of_fit_ref 1.143
_refine_ls_hydrogen_treatment mixed
_refine_ls_matrix_type full
_refine_ls_number_parameters 150
_refine_ls_number_reflns 1659
_refine_ls_number_restraints 0
_refine_ls_restrained_S_all 1.143
_refine_ls_R_factor_all 0.0282
_refine_ls_R_factor_gt 0.0275
_refine_ls_shift/su_max 0.001
_refine_ls_shift/su_mean 0.000
_refine_ls_structure_factor_coef Fsqd
_refine_ls_weighting_details 'calc w = 1/[\s^2^(Fo^2^)+(0.0298P)^2^+0.2343P] where P=(Fo^2^+2Fc^2^)/3'
_refine_ls_weighting_scheme calc
_refine_ls_wR_factor_gt 0.0740
_refine_ls_wR_factor_ref 0.0745
_reflns_number_gt 1616
_reflns_number_total 1659
_reflns_threshold_expression I>2\s(I)
_cod_data_source_file sk3114.cif
_cod_data_source_block I
_cod_database_code 2213580
_cod_database_fobs_code 2213580

loop_
_symmetry_equiv_pos_as_xyz
'x, y, z'
'-x, -y, -z'

loop_
_atom_site_type_symbol
_atom_site_label
_atom_site_fract_x
_atom_site_fract_y
_atom_site_fract_z
_atom_site_U_iso_or_equiv
_atom_site_adp_type
_atom_site_calc_flag
_atom_site_refinement_flags
_atom_site_occupancy
Cu Cu1 0.5000 0.5000 0.5000 0.03666(15) Uani d S 1
O O1 0.3286(2) 0.5451(2) 0.61517(16) 0.0376(3) Uani d . 1
O O2 0.1202(3) 0.6770(2) 0.68071(18) 0.0439(4) Uani d . 1
O O3 0.3648(2) 0.6104(2) 0.34319(15) 0.0369(3) Uani d . 1
O O4 0.2336(3) 0.8215(2) 0.26013(18) 0.0486(4) Uani d . 1
O O5 0.7799(3) 0.8175(3) 0.6047(2) 0.0528(5) Uani d . 1
C C1 0.2326(3) 0.6633(3) 0.6054(2) 0.0303(4) Uani d . 1
C C2 0.2668(4) 0.7969(3) 0.5094(2) 0.0390(5) Uani d . 1
H H2A 0.3917 0.8911 0.5679 0.047 Uiso calc R 1
H H2B 0.1517 0.8487 0.4899 0.047 Uiso calc R 1
C C3 0.2884(3) 0.7385(3) 0.3595(2) 0.0325(4) Uani d . 1
C C4 0.2435(3) 0.4109(3) 0.9537(2) 0.0338(4) Uani d . 1
C C5 0.2439(3) 0.3007(3) 1.0592(2) 0.0403(5) Uani d . 1
H H5 0.2326 0.3410 1.1503 0.048 Uiso calc R 1
C C6 0.2608(4) 0.1344(3) 1.0272(3) 0.0494(6) Uani d . 1
H H6 0.2603 0.0608 1.0967 0.059 Uiso calc R 1
C C7 0.2791(4) 0.0732(3) 0.8911(3) 0.0497(6) Uani d . 1
H H7 0.2896 -0.0408 0.8690 0.060 Uiso calc R 1
C C8 0.2810(4) 0.1815(3) 0.7930(3) 0.0439(5) Uani d . 1
H H8 0.2933 0.1425 0.7019 0.053 Uiso calc R 1
N N1 0.2655(3) 0.3464(2) 0.82503(19) 0.0355(4) Uani d . 1
H H1 0.2697 0.4138 0.7606 0.043 Uiso calc R 1
N N2 0.2258(3) 0.5744(2) 0.9738(2) 0.0424(4) Uani d . 1
H H2C 0.2285 0.6366 0.9057 0.051 Uiso calc R 1
H H2D 0.2117 0.6180 1.0550 0.051 Uiso calc R 1
H H5A 0.889(6) 0.788(5) 0.630(4) 0.076(11) Uiso d . 1
H H5B 0.803(5) 0.908(4) 0.651(3) 0.056(10) Uiso d . 1

loop_
_atom_site_aniso_label
_atom_site_aniso_U_11
_atom_site_aniso_U_22
_atom_site_aniso_U_33
_atom_site_aniso_U_12
_atom_site_aniso_U_13
_atom_site_aniso_U_23
Cu1 0.0490(2) 0.0496(3) 0.0299(2) 0.03156(18) 0.02295(17) 0.01711(16)
O1 0.0514(9) 0.0448(8) 0.0358(8) 0.0291(7) 0.0264(7) 0.0181(6)
O2 0.0540(9) 0.0571(10) 0.0429(9) 0.0338(8) 0.0308(8) 0.0194(7)
O3 0.0502(9) 0.0432(8) 0.0275(7) 0.0250(7) 0.0175(6) 0.0102(6)
O4 0.0646(11) 0.0630(11) 0.0404(9) 0.0396(9) 0.0268(8) 0.0283(8)
O5 0.0483(11) 0.0505(12) 0.0596(12) 0.0219(9) 0.0138(9) 0.0073(10)
C1 0.0349(10) 0.0336(10) 0.0250(9) 0.0146(9) 0.0108(8) 0.0036(8)
C2 0.0555(13) 0.0354(11) 0.0379(11) 0.0233(10) 0.0233(10) 0.0116(9)
C3 0.0341(10) 0.0373(11) 0.0308(10) 0.0143(9) 0.0133(8) 0.0107(8)
C4 0.0303(10) 0.0374(11) 0.0307(10) 0.0056(9) 0.0100(8) 0.0057(8)
C5 0.0471(12) 0.0443(13) 0.0305(11) 0.0103(10) 0.0156(9) 0.0103(9)
C6 0.0576(15) 0.0451(14) 0.0442(13) 0.0100(11) 0.0160(11) 0.0183(11)
C7 0.0602(15) 0.0338(12) 0.0541(15) 0.0132(11) 0.0196(12) 0.0057(10)
C8 0.0500(13) 0.0419(12) 0.0383(12) 0.0106(10) 0.0176(10) -0.0001(10)
N1 0.0394(9) 0.0397(10) 0.0288(9) 0.0101(8) 0.0137(7) 0.0093(7)
N2 0.0559(12) 0.0402(10) 0.0381(10) 0.0170(9) 0.0229(9) 0.0095(8)

loop_
_atom_type_symbol
_atom_type_description
_atom_type_scat_dispersion_real
_atom_type_scat_dispersion_imag
_atom_type_scat_source
C C 0.0033 0.0016 'International Tables Vol C Tables 4.2.6.8 and 6.1.1.4'
H H 0.0000 0.0000 'International Tables Vol C Tables 4.2.6.8 and 6.1.1.4'
N N 0.0061 0.0033 'International Tables Vol C Tables 4.2.6.8 and 6.1.1.4'
O O 0.0106 0.0060 'International Tables Vol C Tables 4.2.6.8 and 6.1.1.4'
Cu Cu 0.3201 1.2651 'International Tables Vol C Tables 4.2.6.8 and 6.1.1.4'

loop_
_geom_angle_atom_site_label_1
_geom_angle_atom_site_label_2
_geom_angle_atom_site_label_3
_geom_angle_site_symmetry_1
_geom_angle_site_symmetry_3
_geom_angle
_geom_angle_publ_flag
O3 Cu1 O3 2_666 . 180.0 ?
O3 Cu1 O1 2_666 . 87.80(6) ?
O3 Cu1 O1 . . 92.20(6) y
O3 Cu1 O1 2_666 2_666 92.20(6) ?
O3 Cu1 O1 . 2_666 87.80(6) ?
O1 Cu1 O1 . 2_666 180.0 ?
O3 Cu1 O5 . . 84.65(6) y
O3 Cu1 O5 2_666 . 95.35(6) ?
O1 Cu1 O5 2_666 . 84.96(7) ?
O1 Cu1 O5 . . 95.04(7) y
C1 O1 Cu1 . . 126.40(13) ?
C3 O3 Cu1 . . 126.18(13) ?
H5A O5 H5B . . 107(3) ?
O2 C1 O1 . . 121.31(18) ?
O2 C1 C2 . . 118.82(18) ?
O1 C1 C2 . . 119.74(17) ?
C1 C2 C3 . . 119.44(18) ?
C1 C2 H2A . . 107.5 ?
C3 C2 H2A . . 107.5 ?
C1 C2 H2B . . 107.5 ?
C3 C2 H2B . . 107.5 ?
H2A C2 H2B . . 107.0 ?
O4 C3 O3 . . 123.06(18) ?
O4 C3 C2 . . 117.50(18) ?
O3 C3 C2 . . 119.42(17) ?
N2 C4 N1 . . 118.51(19) ?
N2 C4 C5 . . 124.0(2) ?
N1 C4 C5 . . 117.5(2) ?
C6 C5 C4 . . 119.5(2) ?
C6 C5 H5 . . 120.3 ?
C4 C5 H5 . . 120.3 ?
C5 C6 C7 . . 120.6(2) ?
C5 C6 H6 . . 119.7 ?
C7 C6 H6 . . 119.7 ?
C8 C7 C6 . . 118.8(2) ?
C8 C7 H7 . . 120.6 ?
C6 C7 H7 . . 120.6 ?
C7 C8 N1 . . 120.5(2) ?
C7 C8 H8 . . 119.7 ?
N1 C8 H8 . . 119.7 ?
C8 N1 C4 . . 123.03(19) ?
C8 N1 H1 . . 118.5 ?
C4 N1 H1 . . 118.5 ?
C4 N2 H2C . . 120.0 ?
C4 N2 H2D . . 120.0 ?
H2C N2 H2D . . 120.0 ?

loop_
_geom_bond_atom_site_label_1
_geom_bond_atom_site_label_2
_geom_bond_site_symmetry_2
_geom_bond_distance
_geom_bond_publ_flag
Cu1 O3 2_666 1.9293(14) ?
Cu1 O3 . 1.9293(14) y
Cu1 O1 . 1.9336(14) y
Cu1 O1 2_666 1.9336(14) ?
Cu1 O5 . 2.665(2) y
O1 C1 . 1.273(2) ?
O2 C1 . 1.238(2) ?
O3 C3 . 1.272(2) ?
O4 C3 . 1.230(3) ?
O5 H5A . 0.83(4) ?
O5 H5B . 0.76(3) ?
C1 C2 . 1.498(3) ?
C2 C3 . 1.524(3) ?
C2 H2A . 0.9700 ?
C2 H2B . 0.9700 ?
C4 N2 . 1.328(3) ?
C4 N1 . 1.350(3) ?
C4 C5 . 1.403(3) ?
C5 C6 . 1.360(3) ?
C5 H5 . 0.9300 ?
C6 C7 . 1.396(4) ?
C6 H6 . 0.9300 ?
C7 C8 . 1.338(3) ?
C7 H7 . 0.9300 ?
C8 N1 . 1.347(3) ?
C8 H8 . 0.9300 ?
N1 H1 . 0.8600 ?
N2 H2C . 0.8600 ?
N2 H2D . 0.8600 ?

loop_
_geom_hbond_atom_site_label_D
_geom_hbond_atom_site_label_H
_geom_hbond_atom_site_label_A
_geom_hbond_site_symmetry_A
_geom_hbond_distance_DH
_geom_hbond_distance_HA
_geom_hbond_distance_DA
_geom_hbond_angle_DHA
_geom_hbond_publ_flag
N1 H1 O1 . 0.86 1.91 2.756(2) 168 y
N2 H2C O2 . 0.86 2.14 2.930(3) 152 y
N2 H2D O4 1_556 0.86 2.35 3.172(3) 161 y
O5 H5A O2 1_655 0.83(4) 1.99(4) 2.807(3) 171(3) y
O5 H5B O4 2_676 0.76(3) 2.31(3) 3.043(3) 161(3) y
C5 H5 O3 1_556 0.93 2.45 3.209(3) 139 y
C6 H6 O4 1_546 0.93 2.59 3.514(3) 172 y
C7 H7 O2 1_545 0.93 2.49 3.278(3) 142 y

loop_
_geom_torsion_atom_site_label_1
_geom_torsion_atom_site_label_2
_geom_torsion_atom_site_label_3
_geom_torsion_atom_site_label_4
_geom_torsion_site_symmetry_1
_geom_torsion
O3 Cu1 O1 C1 2_666 157.70(18)
O3 Cu1 O1 C1 . -22.30(18)
O1 Cu1 O3 C3 . 31.54(17)
O1 Cu1 O3 C3 2_666 -148.46(17)
Cu1 O1 C1 O2 . 177.25(15)
Cu1 O1 C1 C2 . -7.0(3)
O2 C1 C2 C3 . -145.0(2)
O1 C1 C2 C3 . 39.2(3)
Cu1 O3 C3 O4 . 168.22(16)
Cu1 O3 C3 C2 . -10.4(3)
C1 C2 C3 O4 . 151.5(2)
C1 C2 C3 O3 . -29.9(3)
N2 C4 C5 C6 . 179.4(2)
N1 C4 C5 C6 . -1.6(3)
C4 C5 C6 C7 . 0.4(4)
C5 C6 C7 C8 . 0.5(4)
C6 C7 C8 N1 . -0.1(4)
C7 C8 N1 C4 . -1.2(3)
N2 C4 N1 C8 . -178.8(2)
C5 C4 N1 C8 . 2.0(3)
